data_1572582
loop_
_publ_author_name
'Z\'amb\'o, Greta G.'
'Esslinger, Carla A.'
'Sauer, Michael J.'
'R\"uter, Isabelle'
'Reich, Robert M.'
'Demeshko, Serhiy'
'Meyer, Franc'
'K\"uhn, Fritz E.'

_publ_section_title
;
 Exploring the impact of abnormal coordination in macrocyclic
 N-heterocyclic carbene ligands on bio-inspired iron epoxidation catalysis
;
_journal_issue 21
_journal_name_full 'Catalysis Science &amp; Technology'
_journal_page_first 6259
_journal_page_last 6269
_journal_paper_doi 10.1039/D4CY00992D
_journal_volume 14
_journal_year 2024
_chemical_compound_source 'see text'
_chemical_formula_moiety 'C20 H26 Fe N14, 3(F6 P)'
_chemical_formula_sum 'C20 H26 F18 Fe N14 P3'
_chemical_formula_weight 953.31
_chemical_name_systematic 2
_space_group_IT_number 14
_space_group_name_Hall '-P 2ybc'
_space_group_name_H-M_alt 'P 1 21/c 1'
_symmetry_cell_setting monoclinic
_symmetry_Int_Tables_number 14
_symmetry_space_group_name_Hall '-P 2ybc'
_symmetry_space_group_name_H-M 'P 1 21/c 1'
_atom_sites_solution_hydrogens geom
_atom_sites_solution_primary iterative
_atom_sites_solution_secondary difmap
_audit_update_record
;
2024-06-14 deposited with the CCDC.	2024-09-11 downloaded from the CCDC.
;
_cell_angle_alpha 90
_cell_angle_beta 104.193(1)
_cell_angle_gamma 90
_cell_formula_units_Z 2
_cell_length_a 9.2748(2)
_cell_length_b 17.6660(5)
_cell_length_c 11.4201(3)
_cell_measurement_reflns_used 9929
_cell_measurement_temperature 297
_cell_measurement_theta_max 25.6654
_cell_measurement_theta_min 2.1709
_cell_volume 1814.05(8)
_computing_cell_refinement 'SAINT (Bruker, 2019)'
_computing_data_collection 'APEX 4 Control Software (Bruker, 2021)'
_computing_data_reduction 'SAINT (Bruker, 2019)'
_computing_molecular_graphics 'PLATON (Spek, 2011)'
_computing_publication_material 'PLATON (Spek, 2011), enCIFer (Allen, 2004)'
_computing_structure_refinement 'SHELXL (Sheldrick, 2018), SHELXLE (Huebschle, 2011)'
_computing_structure_solution 'SHELXT (Sheldrick, 2015)'
_diffrn_ambient_temperature 297
_diffrn_detector ' Bruker Photon-100 CMOS '
_diffrn_detector_area_resol_mean 16
_diffrn_measured_fraction_theta_full 0.996
_diffrn_measured_fraction_theta_max 0.996
_diffrn_measurement_device ' \k-geometry diffractometer '
_diffrn_measurement_device_type ' Bruker D8 Venture '
_diffrn_measurement_method ' phi- and omega-rotation '
_diffrn_radiation_monochromator 'Helios optic'
_diffrn_radiation_probe x-ray
_diffrn_radiation_source 'TXS rotating anode'
_diffrn_radiation_type MoK\a
_diffrn_radiation_wavelength 0.71073
_diffrn_reflns_av_R_equivalents 0.0691
_diffrn_reflns_av_unetI/netI 0.0219
_diffrn_reflns_limit_h_max 11
_diffrn_reflns_limit_h_min -11
_diffrn_reflns_limit_k_max 21
_diffrn_reflns_limit_k_min -21
_diffrn_reflns_limit_l_max 13
_diffrn_reflns_limit_l_min -13
_diffrn_reflns_number 67359
_diffrn_reflns_reduction_process
;
;
_diffrn_reflns_theta_full 25.24
_diffrn_reflns_theta_max 25.72
_diffrn_reflns_theta_min 2.31
_exptl_absorpt_coefficient_mu 0.680
_exptl_absorpt_correction_T_max 0.7453
_exptl_absorpt_correction_T_min 0.6948
_exptl_absorpt_correction_type multi-scan
_exptl_absorpt_process_details 'SADABS 2016/2, Bruker, 2016'
_exptl_crystal_colour yellow
_exptl_crystal_density_diffrn 1.745
_exptl_crystal_density_method 'Not Measured'
_exptl_crystal_description plate
_exptl_crystal_F_000 954
_exptl_crystal_recrystallization_method 'slow diffusion of Et2O into MeCN under argon'
_exptl_crystal_size_max 0.163
_exptl_crystal_size_mid 0.144
_exptl_crystal_size_min 0.034
_refine_diff_density_max 0.374
_refine_diff_density_min -0.205
_refine_diff_density_rms 0.045
_refine_ls_extinction_method none
_refine_ls_goodness_of_fit_ref 1.043
_refine_ls_hydrogen_treatment constr
_refine_ls_matrix_type full
_refine_ls_number_parameters 357
_refine_ls_number_reflns 3447
_refine_ls_number_restraints 393
_refine_ls_restrained_S_all 1.086
_refine_ls_R_factor_all 0.0499
_refine_ls_R_factor_gt 0.0405
_refine_ls_shift/su_max 0.001
_refine_ls_shift/su_mean 0.000
_refine_ls_structure_factor_coef Fsqd
_refine_ls_weighting_details 'W=1/[\S^2^(FO^2^)+(0.0539P)^2^+1.1803P] WHERE P=(FO^2^+2FC^2^)/3'
_refine_ls_weighting_scheme calc
_refine_ls_wR_factor_gt 0.1082
_refine_ls_wR_factor_ref 0.1165
_reflns_number_gt 2868
_reflns_number_total 3447
_reflns_threshold_expression I>2\s(I)
_cod_data_source_file d4cy00992d2.cif
_cod_data_source_block zamgr5_0m
_cod_depositor_comments 'Adding full bibliography for 1572582.cif.'
_cod_original_sg_symbol_H-M 'P 21/c'
_cod_database_code 1572582

loop_
_space_group_symop_id
_space_group_symop_operation_xyz
1 x,y,z
2 -x,1/2+y,1/2-z
3 -x,-y,-z
4 x,1/2-y,1/2+z

loop_
_atom_site_aniso_label
_atom_site_aniso_U_11
_atom_site_aniso_U_22
_atom_site_aniso_U_33
_atom_site_aniso_U_23
_atom_site_aniso_U_13
_atom_site_aniso_U_12
Fe1 0.0353(3) 0.0518(3) 0.0358(3) 0.0017(2) 0.0019(2) -0.0015(2)
P2A 0.075(3) 0.056(2) 0.049(3) 0.0003(17) 0.020(2) 0.0081(18)
P2 0.080(11) 0.087(9) 0.069(10) 0.028(7) 0.032(8) -0.013(6)
P1 0.090(3) 0.079(2) 0.055(2) 0.0023(17) 0.0028(19) -0.0264(18)
N1 0.0406(10) 0.0628(13) 0.0404(10) 0.0059(9) -0.0004(8) -0.0033(9)
P1A 0.080(4) 0.108(4) 0.076(4) -0.026(3) 0.034(3) -0.034(3)
N2 0.0486(12) 0.0719(15) 0.0442(11) 0.0069(11) -0.0047(9) -0.0047(11)
N3 0.0475(11) 0.0706(15) 0.0393(11) 0.0017(10) -0.0016(9) -0.0081(10)
N4 0.0449(11) 0.0516(12) 0.0522(12) 0.0012(9) 0.0042(9) -0.0038(9)
N5 0.0572(13) 0.0529(13) 0.0703(15) 0.0023(11) 0.0020(11) -0.0048(10)
N6 0.0529(12) 0.0522(12) 0.0697(15) 0.0101(11) 0.0018(11) -0.0032(10)
N7 0.0432(11) 0.0650(14) 0.0440(11) -0.0011(9) 0.0067(9) -0.0052(9)
F7A 0.144(4) 0.129(4) 0.088(3) -0.045(2) 0.025(2) 0.022(3)
F8A 0.157(4) 0.099(3) 0.175(5) 0.058(3) 0.105(4) 0.026(3)
F9A 0.077(2) 0.119(3) 0.116(3) -0.012(2) 0.002(2) 0.0177(18)
C1 0.0621(16) 0.0613(16) 0.0595(16) 0.0108(13) -0.0078(13) 0.0027(13)
C2 0.0362(11) 0.0587(14) 0.0404(12) 0.0031(10) 0.0051(9) -0.0016(10)
C3 0.0399(12) 0.0651(15) 0.0376(12) 0.0023(11) 0.0043(9) -0.0053(11)
C4 0.075(2) 0.086(2) 0.0506(16) -0.0037(15) -0.0137(14) -0.0198(16)
C5 0.0582(15) 0.0644(16) 0.0479(14) -0.0054(12) 0.0001(12) -0.0028(13)
C6 0.0391(12) 0.0544(14) 0.0461(13) 0.0021(10) 0.0059(10) -0.0039(10)
C7 0.0447(13) 0.0523(14) 0.0536(14) 0.0071(11) 0.0062(11) -0.0038(10)
C8 0.080(2) 0.0532(17) 0.100(3) 0.0189(17) -0.0037(18) 0.0004(15)
C9 0.0539(15) 0.085(2) 0.0503(15) -0.0083(14) 0.0097(13) -0.0135(14)
C10 0.079(2) 0.151(4) 0.076(2) -0.022(2) 0.0383(19) -0.040(2)
F7 0.160(8) 0.094(6) 0.148(9) 0.012(6) -0.019(7) -0.050(6)
F8 0.176(12) 0.097(8) 0.046(4) 0.022(4) 0.013(5) -0.005(7)
F9 0.147(10) 0.163(13) 0.227(16) 0.071(11) 0.134(11) 0.039(9)
F1 0.096(3) 0.220(8) 0.061(2) -0.022(4) 0.015(2) -0.024(5)
F2 0.162(5) 0.180(7) 0.078(3) -0.028(4) 0.041(3) -0.073(5)
F3 0.092(3) 0.156(5) 0.140(5) 0.018(4) 0.037(3) 0.018(3)
F4 0.148(5) 0.094(3) 0.122(4) -0.004(3) -0.005(4) -0.041(3)
F5 0.093(3) 0.215(8) 0.144(5) 0.038(6) -0.022(3) -0.003(4)
F6 0.192(7) 0.119(4) 0.128(5) -0.002(3) 0.034(5) -0.081(4)
F1A 0.134(7) 0.176(8) 0.077(4) 0.027(5) 0.019(4) -0.038(6)
F2A 0.189(8) 0.104(5) 0.090(4) 0.026(4) 0.038(4) -0.005(5)
F3A 0.123(5) 0.190(8) 0.110(5) -0.028(5) 0.032(4) -0.077(5)
F4A 0.234(10) 0.128(6) 0.147(7) -0.048(5) 0.055(8) 0.029(6)
F5A 0.086(4) 0.189(9) 0.090(4) -0.019(5) 0.019(3) -0.054(5)
F6A 0.138(6) 0.137(5) 0.116(5) -0.021(4) 0.015(4) 0.040(4)

loop_
_atom_site_label
_atom_site_type_symbol
_atom_site_thermal_displace_type
_atom_site_fract_x
_atom_site_fract_y
_atom_site_fract_z
_atom_site_occupancy
_atom_site_U_iso_or_equiv
_atom_site_calc_flag
_atom_site_refinement_flags
_atom_site_disorder_assembly
_atom_site_disorder_group
Fe1 Fe Uani 0.00000 0.50000 0.50000 1.000 0.0422(2) d SP . .
P2A P Uani 1.00000 0.50000 0.00000 0.738(10) 0.0592(16) d SDU B 4
P2 P Uani 0.00000 0.50000 0.00000 0.262(10) 0.076(6) d SDU B 3
P1 P Uani 0.5029(6) 0.6964(3) 0.5734(4) 0.563(7) 0.0773(14) d DUP A 1
N1 N Uani 0.2364(2) 0.44910(12) 0.71561(18) 1.000 0.0497(6) d . . .
P1A P Uani 0.5032(7) 0.6898(5) 0.5722(6) 0.437(7) 0.085(2) d DUP A 2
N2 N Uani 0.3340(2) 0.47270(14) 0.81495(19) 1.000 0.0577(7) d . . .
N3 N Uani 0.3088(2) 0.54577(14) 0.81576(18) 1.000 0.0546(7) d . . .
N4 N Uani 0.0328(2) 0.65963(12) 0.59331(19) 1.000 0.0509(7) d . . .
N5 N Uani -0.0158(3) 0.73065(13) 0.5709(2) 1.000 0.0625(8) d . . .
N6 N Uani -0.1124(2) 0.72473(13) 0.4654(2) 1.000 0.0606(8) d . . .
N7 N Uani 0.1517(2) 0.51519(12) 0.41352(19) 1.000 0.0514(7) d . . .
F7A F Uani 1.0035(6) 0.5536(3) 0.1094(4) 0.738(10) 0.121(2) d DUP B 4
F8A F Uani 1.0392(7) 0.5694(3) -0.0716(7) 0.738(10) 0.133(2) d DUP B 4
F9A F Uani 0.8292(4) 0.5195(3) -0.0421(5) 0.738(10) 0.1078(16) d DUP B 4
C1 C Uani 0.2298(3) 0.36724(16) 0.6955(3) 1.000 0.0649(9) d . . .
C2 C Uani 0.1498(2) 0.50504(14) 0.6530(2) 1.000 0.0459(7) d . . .
C3 C Uani 0.1987(3) 0.56830(15) 0.7211(2) 1.000 0.0484(8) d . . .
C4 C Uani 0.3953(4) 0.5923(2) 0.9150(3) 1.000 0.0756(11) d . . .
C5 C Uani 0.1452(3) 0.64806(16) 0.7074(2) 1.000 0.0591(9) d . . .
C6 C Uani -0.0303(2) 0.60864(15) 0.5059(2) 1.000 0.0473(8) d . . .
C7 C Uani -0.1257(3) 0.65302(14) 0.4228(2) 1.000 0.0512(8) d . . .
C8 C Uani -0.1912(4) 0.79294(17) 0.4103(3) 1.000 0.0822(13) d . . .
C9 C Uani 0.2400(3) 0.52450(19) 0.3629(3) 1.000 0.0636(10) d . . .
C10 C Uani 0.3553(4) 0.5366(3) 0.2986(3) 1.000 0.0986(16) d . . .
F7 F Uani -0.0824(18) 0.4274(6) -0.0476(17) 0.262(10) 0.144(4) d DUP B 3
F8 F Uani 0.0418(18) 0.4606(7) 0.1259(7) 0.262(10) 0.109(5) d DUP B 3
F9 F Uani 0.144(2) 0.4653(12) -0.019(2) 0.262(10) 0.164(8) d DUP B 3
F1 F Uani 0.4909(8) 0.7029(6) 0.7067(5) 0.563(7) 0.126(3) d DUP A 1
F2 F Uani 0.5204(10) 0.6886(5) 0.4410(6) 0.563(7) 0.138(3) d DUP A 1
F3 F Uani 0.6696(6) 0.6673(5) 0.6209(6) 0.563(7) 0.128(3) d DUP A 1
F4 F Uani 0.5667(9) 0.7784(3) 0.5792(5) 0.563(7) 0.128(2) d DUP A 1
F5 F Uani 0.3420(6) 0.7260(6) 0.5283(7) 0.563(7) 0.160(3) d DUP A 1
F6 F Uani 0.4362(10) 0.6139(4) 0.5675(6) 0.563(7) 0.147(3) d DUP A 1
F1A F Uani 0.5163(13) 0.6555(6) 0.6983(8) 0.437(7) 0.130(4) d DUP A 2
F2A F Uani 0.4820(14) 0.7266(5) 0.4423(8) 0.437(7) 0.127(3) d DUP A 2
F3A F Uani 0.6641(10) 0.7264(7) 0.6171(7) 0.437(7) 0.140(4) d DUP A 2
F4A F Uani 0.4376(15) 0.7632(5) 0.6163(9) 0.437(7) 0.168(5) d DUP A 2
F5A F Uani 0.3432(8) 0.6582(7) 0.5287(6) 0.437(7) 0.122(4) d DUP A 2
F6A F Uani 0.5731(9) 0.6216(4) 0.5229(7) 0.437(7) 0.133(3) d DUP A 2
H1A H Uiso 0.19719 0.34269 0.76045 1.000 0.0780 c RU . .
H1B H Uiso 0.32862 0.34863 0.69673 1.000 0.0780 c RU . .
H4A H Uiso 0.42834 0.63743 0.88257 1.000 0.1130 c RU . .
H4B H Uiso 0.47996 0.56413 0.95867 1.000 0.1130 c RU . .
H4C H Uiso 0.33414 0.60580 0.96845 1.000 0.1130 c RU . .
H5A H Uiso 0.10290 0.66107 0.77444 1.000 0.0710 c RU . .
H5B H Uiso 0.22888 0.68151 0.70988 1.000 0.0710 c RU . .
H8A H Uiso -0.16625 0.80311 0.33505 1.000 0.1240 c RU . .
H8B H Uiso -0.16244 0.83519 0.46376 1.000 0.1240 c RU . .
H8C H Uiso -0.29655 0.78510 0.39595 1.000 0.1240 c RU . .
H10A H Uiso 0.35778 0.49432 0.24629 1.000 0.1480 c RU . .
H10B H Uiso 0.44991 0.54138 0.35564 1.000 0.1480 c RU . .
H10C H Uiso 0.33425 0.58202 0.25137 1.000 0.1480 c RU . .

loop_
_atom_type_symbol
_atom_type_description
_atom_type_scat_dispersion_real
_atom_type_scat_dispersion_imag
_atom_type_scat_source
C C 0.0033 0.0016 ' International Tables Vol C Tables 4.2.6.8 and 6.1.1.4'
H H 0.0000 0.0000 ' International Tables Vol C Tables 4.2.6.8 and 6.1.1.4'
F F 0.0171 0.0103 ' International Tables Vol C Tables 4.2.6.8 and 6.1.1.4'
Fe Fe 0.3463 0.8444 ' International Tables Vol C Tables 4.2.6.8 and 6.1.1.4'
N N 0.0061 0.0033 ' International Tables Vol C Tables 4.2.6.8 and 6.1.1.4'
P P 0.1023 0.0942 ' International Tables Vol C Tables 4.2.6.8 and 6.1.1.4'

loop_
_geom_angle_atom_site_label_1
_geom_angle_atom_site_label_2
_geom_angle_atom_site_label_3
_geom_angle
_geom_angle_site_symmetry_1
_geom_angle_site_symmetry_2
_geom_angle_site_symmetry_3
_geom_angle_publ_flag
N7 Fe1 C2 90.20(9) . . . yes
N7 Fe1 C6 90.59(9) . . . yes
N7 Fe1 N7 180.00 . . 3_566 yes
N7 Fe1 C2 89.80(9) . . 3_566 yes
N7 Fe1 C6 89.42(9) . . 3_566 yes
C2 Fe1 C6 90.07(10) . . . yes
N7 Fe1 C2 89.80(9) 3_566 . . yes
C2 Fe1 C2 180.00 . . 3_566 yes
C2 Fe1 C6 89.93(10) . . 3_566 yes
N7 Fe1 C6 89.42(9) 3_566 . . yes
C2 Fe1 C6 89.93(10) 3_566 . . yes
C6 Fe1 C6 180.00 . . 3_566 yes
N7 Fe1 C2 90.20(9) 3_566 . 3_566 yes
N7 Fe1 C6 90.59(9) 3_566 . 3_566 yes
C2 Fe1 C6 90.07(10) 3_566 . 3_566 yes
F8A P2A F9A 90.8(3) . . . yes
F7A P2A F8A 91.1(3) 3_765 . . yes
F8A P2A F8A 180.00 . . 3_765 yes
F8A P2A F9A 89.2(3) . . 3_765 yes
F7A P2A F9A 93.8(3) 3_765 . . yes
F8A P2A F9A 89.2(3) 3_765 . . yes
F9A P2A F9A 180.00 . . 3_765 yes
F7A P2A F8A 88.9(3) 3_765 . 3_765 yes
F7A P2A F9A 86.2(3) 3_765 . 3_765 yes
F8A P2A F9A 90.8(3) 3_765 . 3_765 yes
F7A P2A F9A 86.2(3) . . . yes
F7A P2A F7A 180.00 . . 3_765 yes
F7A P2A F8A 88.9(3) . . . yes
F7A P2A F9A 93.8(3) . . 3_765 yes
F7A P2A F8A 91.1(3) . . 3_765 yes
F7 P2 F9 89.5(10) . . . yes
F7 P2 F8 86.7(8) . . . yes
F8 P2 F8 180.00 . . 3_565 yes
F8 P2 F9 94.4(10) . . 3_565 yes
F7 P2 F9 90.5(10) 3_565 . . yes
F8 P2 F9 94.4(10) 3_565 . . yes
F9 P2 F9 180.00 . . 3_565 yes
F7 P2 F8 86.7(8) 3_565 . 3_565 yes
F7 P2 F9 89.5(10) 3_565 . 3_565 yes
F8 P2 F9 85.6(10) 3_565 . 3_565 yes
F7 P2 F8 93.3(8) . . 3_565 yes
F7 P2 F9 90.5(10) . . 3_565 yes
F7 P2 F7 180.00 . . 3_565 yes
F7 P2 F8 93.3(8) 3_565 . . yes
F8 P2 F9 85.6(10) . . . yes
F1 P1 F3 89.3(4) . . . yes
F1 P1 F2 178.0(6) . . . yes
F2 P1 F5 91.6(5) . . . yes
F2 P1 F6 90.6(5) . . . yes
F3 P1 F4 87.6(5) . . . yes
F3 P1 F5 179.0(6) . . . yes
F3 P1 F6 93.1(5) . . . yes
F4 P1 F5 91.4(6) . . . yes
F4 P1 F6 179.2(6) . . . yes
F5 P1 F6 87.8(6) . . . yes
F2 P1 F4 89.7(5) . . . yes
F1 P1 F5 90.4(5) . . . yes
F1 P1 F6 89.4(5) . . . yes
F1 P1 F4 90.4(5) . . . yes
F2 P1 F3 88.8(5) . . . yes
N2 N1 C1 115.9(2) . . . yes
N2 N1 C2 114.2(2) . . . yes
C1 N1 C2 129.7(2) . . . yes
F1A P1A F3A 90.3(6) . . . yes
F1A P1A F4A 88.5(6) . . . yes
F1A P1A F2A 177.3(8) . . . yes
F3A P1A F6A 89.4(6) . . . yes
F4A P1A F5A 89.1(7) . . . yes
F4A P1A F6A 175.7(8) . . . yes
F5A P1A F6A 93.3(7) . . . yes
F2A P1A F5A 87.6(6) . . . yes
F2A P1A F6A 86.9(6) . . . yes
F3A P1A F4A 88.1(8) . . . yes
F1A P1A F5A 90.5(7) . . . yes
F1A P1A F6A 95.2(7) . . . yes
F2A P1A F3A 91.5(7) . . . yes
F2A P1A F4A 89.6(7) . . . yes
F3A P1A F5A 177.1(9) . . . yes
N1 N2 N3 103.22(19) . . . yes
N2 N3 C3 112.6(2) . . . yes
C3 N3 C4 127.9(3) . . . yes
N2 N3 C4 119.4(2) . . . yes
N5 N4 C6 114.5(2) . . . yes
C5 N4 C6 129.8(2) . . . yes
N5 N4 C5 115.7(2) . . . yes
N4 N5 N6 102.9(2) . . . yes
N5 N6 C7 112.7(2) . . . yes
N5 N6 C8 118.8(2) . . . yes
C7 N6 C8 128.5(2) . . . yes
Fe1 N7 C9 179.6(2) . . . yes
N1 C1 C7 111.7(2) . . 3_566 yes
Fe1 C2 N1 129.56(18) . . . yes
Fe1 C2 C3 127.48(18) . . . yes
N1 C2 C3 102.9(2) . . . yes
N3 C3 C2 107.0(2) . . . yes
C2 C3 C5 130.9(2) . . . no
N3 C3 C5 122.0(2) . . . yes
N4 C5 C3 111.7(2) . . . yes
N4 C6 C7 102.5(2) . . . yes
Fe1 C6 C7 127.88(18) . . . yes
Fe1 C6 N4 129.59(17) . . . yes
N6 C7 C6 107.5(2) . . . yes
N6 C7 C1 122.0(2) . . 3_566 yes
C1 C7 C6 130.6(2) 3_566 . . no
N7 C9 C10 179.4(3) . . . yes
N1 C1 H1B 109.00 . . . no
H1A C1 H1B 108.00 . . . no
N1 C1 H1A 109.00 . . . no
C7 C1 H1A 109.00 3_566 . . no
C7 C1 H1B 109.00 3_566 . . no
H4B C4 H4C 110.00 . . . no
H4A C4 H4B 109.00 . . . no
H4A C4 H4C 109.00 . . . no
N3 C4 H4A 109.00 . . . no
N3 C4 H4B 109.00 . . . no
N3 C4 H4C 109.00 . . . no
H5A C5 H5B 108.00 . . . no
N4 C5 H5B 109.00 . . . no
C3 C5 H5A 109.00 . . . no
N4 C5 H5A 109.00 . . . no
C3 C5 H5B 109.00 . . . no
N6 C8 H8A 109.00 . . . no
N6 C8 H8B 110.00 . . . no
N6 C8 H8C 109.00 . . . no
H8A C8 H8B 109.00 . . . no
H8A C8 H8C 109.00 . . . no
H8B C8 H8C 109.00 . . . no
H10A C10 H10C 109.00 . . . no
H10B C10 H10C 110.00 . . . no
H10A C10 H10B 109.00 . . . no
C9 C10 H10A 109.00 . . . no
C9 C10 H10B 109.00 . . . no
C9 C10 H10C 109.00 . . . no

loop_
_geom_bond_atom_site_label_1
_geom_bond_atom_site_label_2
_geom_bond_distance
_geom_bond_site_symmetry_1
_geom_bond_site_symmetry_2
_geom_bond_publ_flag
Fe1 N7 1.926(2) . . yes
Fe1 C2 1.950(2) . . yes
Fe1 C6 1.943(3) . . yes
Fe1 N7 1.926(2) . 3_566 yes
Fe1 C2 1.950(2) . 3_566 yes
Fe1 C6 1.943(3) . 3_566 yes
P2A F7A 1.562(5) . . yes
P2A F8A 1.565(6) . . yes
P2A F9A 1.577(4) . . yes
P2A F7A 1.562(5) . 3_765 yes
P2A F8A 1.565(6) . 3_765 yes
P2A F9A 1.577(4) . 3_765 yes
P2 F7 1.523(13) . . yes
P2 F8 1.558(9) . . yes
P2 F9 1.53(2) . . yes
P2 F7 1.523(13) . 3_565 yes
P2 F8 1.558(9) . 3_565 yes
P2 F9 1.53(2) . 3_565 yes
P1 F1 1.558(7) . . yes
P1 F2 1.566(8) . . yes
P1 F3 1.593(8) . . yes
P1 F4 1.560(8) . . yes
P1 F5 1.546(9) . . yes
P1 F6 1.578(9) . . yes
N1 C2 1.361(3) . . yes
N1 C1 1.463(4) . . yes
N1 N2 1.333(3) . . yes
P1A F3A 1.592(12) . . yes
P1A F2A 1.587(11) . . yes
P1A F6A 1.539(11) . . yes
P1A F4A 1.567(13) . . yes
P1A F5A 1.549(11) . . yes
P1A F1A 1.540(12) . . yes
N2 N3 1.312(3) . . yes
N3 C3 1.352(3) . . yes
N3 C4 1.469(4) . . yes
N4 N5 1.337(3) . . yes
N4 C6 1.365(3) . . yes
N4 C5 1.470(3) . . yes
N5 N6 1.318(3) . . yes
N6 C7 1.352(3) . . yes
N6 C8 1.469(4) . . yes
N7 C9 1.124(4) . . yes
C1 C7 1.499(4) . 3_566 no
C2 C3 1.374(3) . . no
C3 C5 1.489(4) . . no
C6 C7 1.374(3) . . no
C9 C10 1.454(5) . . no
C1 H1A 0.9700 . . no
C1 H1B 0.9700 . . no
C4 H4A 0.9600 . . no
C4 H4B 0.9600 . . no
C4 H4C 0.9600 . . no
C5 H5A 0.9700 . . no
C5 H5B 0.9700 . . no
C8 H8B 0.9600 . . no
C8 H8C 0.9600 . . no
C8 H8A 0.9600 . . no
C10 H10C 0.9600 . . no
C10 H10A 0.9600 . . no
C10 H10B 0.9600 . . no

loop_
_geom_hbond_atom_site_label_D
_geom_hbond_atom_site_label_H
_geom_hbond_atom_site_label_A
_geom_hbond_distance_DH
_geom_hbond_distance_HA
_geom_hbond_distance_DA
_geom_hbond_angle_DHA
_geom_hbond_site_symmetry_A
_geom_hbond_publ_flag
C1 H1B F2 0.9700 2.4400 3.247(9) 140.00 3_666 yes
C4 H4A F1 0.9600 2.5100 3.361(9) 148.00 . yes
C4 H4A F1A 0.9600 2.4600 3.161(11) 130.00 . yes
C4 H4A F2A 0.9600 2.5100 3.295(10) 139.00 4_565 yes
C5 H5B F1 0.9700 2.4700 3.351(8) 151.00 . yes
C8 H8B F9 0.9600 2.3800 3.28(2) 156.00 2_555 yes
C8 H8C F2 0.9600 2.5500 3.337(10) 140.00 1_455 yes
C8 H8C F2A 0.9600 2.4700 3.352(13) 153.00 1_455 yes
C10 H10B F6A 0.9600 2.4300 3.219(9) 140.00 . yes

loop_
_geom_torsion_atom_site_label_1
_geom_torsion_atom_site_label_2
_geom_torsion_atom_site_label_3
_geom_torsion_atom_site_label_4
_geom_torsion
_geom_torsion_site_symmetry_1
_geom_torsion_site_symmetry_2
_geom_torsion_site_symmetry_3
_geom_torsion_site_symmetry_4
_geom_torsion_publ_flag
C6 Fe1 C2 N1 2.6(2) 3_566 . . . no
N7 Fe1 C2 C3 89.5(2) . . . . no
C6 Fe1 C2 C3 -1.1(2) . . . . no
N7 Fe1 C2 C3 -90.5(2) 3_566 . . . no
C6 Fe1 C2 C3 179.0(2) 3_566 . . . no
N7 Fe1 C6 N4 -93.0(2) . . . . no
C2 Fe1 C6 N4 -2.8(2) . . . . no
N7 Fe1 C6 N4 87.0(2) 3_566 . . . no
C2 Fe1 C6 N4 177.2(2) 3_566 . . . no
N7 Fe1 C6 C7 89.1(2) . . . . no
C2 Fe1 C6 C7 179.3(2) . . . . no
N7 Fe1 C6 C7 -90.9(2) 3_566 . . . no
N7 Fe1 C2 N1 -86.8(2) . . . . no
C6 Fe1 C2 N1 -177.4(2) . . . . no
N7 Fe1 C2 N1 93.2(2) 3_566 . . . no
C2 Fe1 C6 C7 -0.7(2) 3_566 . . . no
C2 N1 N2 N3 0.1(2) . . . . no
N2 N1 C1 C7 -175.6(2) . . . 3_566 no
C1 N1 N2 N3 -175.2(2) . . . . no
N2 N1 C2 C3 -0.4(3) . . . . no
N2 N1 C2 Fe1 176.58(16) . . . . no
C2 N1 C1 C7 10.0(4) . . . 3_566 no
C1 N1 C2 Fe1 -9.0(4) . . . . no
C1 N1 C2 C3 174.0(2) . . . . no
N1 N2 N3 C3 0.4(3) . . . . no
N1 N2 N3 C4 179.0(2) . . . . no
C4 N3 C3 C2 -179.2(3) . . . . no
N2 N3 C3 C5 176.4(2) . . . . no
C4 N3 C3 C5 -2.1(4) . . . . no
N2 N3 C3 C2 -0.7(3) . . . . no
C5 N4 C6 C7 -179.9(2) . . . . no
C5 N4 N5 N6 179.7(2) . . . . no
C6 N4 C5 C3 3.3(4) . . . . no
N5 N4 C5 C3 -176.8(2) . . . . no
N5 N4 C6 Fe1 -178.16(18) . . . . no
C5 N4 C6 Fe1 1.8(4) . . . . no
N5 N4 C6 C7 0.1(3) . . . . no
C6 N4 N5 N6 -0.4(3) . . . . no
N4 N5 N6 C7 0.5(3) . . . . no
N4 N5 N6 C8 179.8(2) . . . . no
C8 N6 C7 C1 0.5(4) . . . 3_566 no
N5 N6 C7 C1 179.7(2) . . . 3_566 no
N5 N6 C7 C6 -0.4(3) . . . . no
C8 N6 C7 C6 -179.6(3) . . . . no
N1 C1 C7 N6 173.8(2) . . 3_566 3_566 no
N1 C1 C7 C6 -6.4(4) . . 3_566 3_566 no
N1 C2 C3 C5 -176.1(3) . . . . no
N1 C2 C3 N3 0.6(3) . . . . no
Fe1 C2 C3 N3 -176.48(16) . . . . no
Fe1 C2 C3 C5 6.8(4) . . . . no
C2 C3 C5 N4 -7.8(4) . . . . no
N3 C3 C5 N4 175.9(2) . . . . no
Fe1 C6 C7 C1 -1.6(4) . . . 3_566 no
N4 C6 C7 N6 0.2(2) . . . . no
N4 C6 C7 C1 -180.0(3) . . . 3_566 no
Fe1 C6 C7 N6 178.48(16) . . . . no
